data_7050590
loop_
_publ_author_name
'Mezei, Gellert'
'Raptis, Raphael G.'

_publ_section_title
;
 Pyrazole-4-sulfonate networks of alkali and alkaline-earth metals.
 Effect of cation size, charge, H-bonding and aromatic interactions on
 the three-dimensional supramolecular architecture
;
_journal_issue 9
_journal_name_full 'New Journal of Chemistry'
_journal_page_first 1399
_journal_paper_doi 10.1039/b303096b
_journal_volume 27
_journal_year 2003
_chemical_formula_sum 'C3 H7 N2 Na O5 S'
_chemical_formula_weight 206.16
_chemical_name_systematic
;
?
;
_space_group_IT_number 61
_symmetry_cell_setting orthorhombic
_symmetry_space_group_name_Hall '-P 2ac 2ab'
_symmetry_space_group_name_H-M 'P b c a'
_atom_sites_solution_hydrogens geom
_atom_sites_solution_primary direct
_atom_sites_solution_secondary difmap
_audit_creation_method SHELXL-97
_cell_angle_alpha 90.00
_cell_angle_beta 90.00
_cell_angle_gamma 90.00
_cell_formula_units_Z 8
_cell_length_a 9.979(3)
_cell_length_b 7.848(3)
_cell_length_c 20.583(7)
_cell_measurement_temperature 298(2)
_cell_volume 1612.0(10)
_computing_cell_refinement 'BRUKER SMART-NT V5.0'
_computing_data_collection 'BRUKER SMART-NT V5.0'
_computing_data_reduction 'BRUKER SAINT-NT V5/6.0'
_computing_molecular_graphics 'BRUKER SHELXTL-NT V5.1'
_computing_publication_material 'BRUKER SHELXTL-NT V5.1'
_computing_structure_refinement 'SHELXL-97 (Sheldrick, 1997)'
_computing_structure_solution 'SHELXS-97 (Sheldrick, 1990)'
_diffrn_ambient_temperature 298(2)
_diffrn_measured_fraction_theta_full 0.999
_diffrn_measured_fraction_theta_max 0.999
_diffrn_measurement_device_type 'CCD area detector'
_diffrn_measurement_method 'phi and omega scans'
_diffrn_radiation_monochromator graphite
_diffrn_radiation_source 'fine-focus sealed tube'
_diffrn_radiation_type MoK\a
_diffrn_radiation_wavelength 0.71073
_diffrn_reflns_av_R_equivalents 0.0285
_diffrn_reflns_av_sigmaI/netI 0.0151
_diffrn_reflns_limit_h_max 11
_diffrn_reflns_limit_h_min -11
_diffrn_reflns_limit_k_max 8
_diffrn_reflns_limit_k_min -8
_diffrn_reflns_limit_l_max 19
_diffrn_reflns_limit_l_min -22
_diffrn_reflns_number 6373
_diffrn_reflns_theta_full 23.30
_diffrn_reflns_theta_max 23.30
_diffrn_reflns_theta_min 1.98
_exptl_absorpt_coefficient_mu 0.441
_exptl_absorpt_correction_type none
_exptl_crystal_colour colorless
_exptl_crystal_density_diffrn 1.699
_exptl_crystal_density_method 'not measured'
_exptl_crystal_description prism
_exptl_crystal_F_000 848
_exptl_crystal_size_max 0.19
_exptl_crystal_size_mid 0.12
_exptl_crystal_size_min 0.11
_refine_diff_density_max 0.280
_refine_diff_density_min -0.408
_refine_diff_density_rms 0.078
_refine_ls_extinction_method none
_refine_ls_goodness_of_fit_ref 1.071
_refine_ls_hydrogen_treatment mixed
_refine_ls_matrix_type full
_refine_ls_number_parameters 113
_refine_ls_number_reflns 1163
_refine_ls_number_restraints 4
_refine_ls_restrained_S_all 1.071
_refine_ls_R_factor_all 0.0333
_refine_ls_R_factor_gt 0.0318
_refine_ls_shift/su_max 0.000
_refine_ls_shift/su_mean 0.000
_refine_ls_structure_factor_coef Fsqd
_refine_ls_weighting_details 'calc w=1/[\s^2^(Fo^2^)+(0.0488P)^2^+1.2070P] where P=(Fo^2^+2Fc^2^)/3'
_refine_ls_weighting_scheme calc
_refine_ls_wR_factor_gt 0.0841
_refine_ls_wR_factor_ref 0.0851
_reflns_number_gt 1101
_reflns_number_total 1163
_reflns_threshold_expression >2sigma(I)
_cod_data_source_file b303096b.txt
_cod_data_source_block Na(4-SO3-pzH).2H2O
_cod_depositor_comments
;
The following automatic conversions were performed:
'_symmetry_cell_setting' value 'Orthorhombic' changed to 'orthorhombic'
according to '/home/saulius/struct/CIF-dictionaries/cif_core.dic'
dictionary named 'cif_core.dic' version 2.4.1 from 2010-06-29.

Automatic conversion script
Id: cif_fix_enum 1527 2010-12-29 10:47:43Z saulius 
;
_cod_original_cell_volume 1612.0(9)
_cod_original_sg_symbol_H-M Pbca
_cod_database_code 7050590

loop_
_symmetry_equiv_pos_as_xyz
'x, y, z'
'-x+1/2, -y, z+1/2'
'-x, y+1/2, -z+1/2'
'x+1/2, -y+1/2, -z'
'-x, -y, -z'
'x-1/2, y, -z-1/2'
'x, -y-1/2, z-1/2'
'-x-1/2, y-1/2, z'

loop_
_atom_site_label
_atom_site_type_symbol
_atom_site_fract_x
_atom_site_fract_y
_atom_site_fract_z
_atom_site_U_iso_or_equiv
_atom_site_adp_type
_atom_site_occupancy
_atom_site_symmetry_multiplicity
_atom_site_calc_flag
_atom_site_refinement_flags
_atom_site_disorder_assembly
_atom_site_disorder_group
S1 S 0.45291(5) 0.05603(7) 0.38549(3) 0.0255(2) Uani 1 1 d . . .
Na1 Na 0.16154(8) -0.08326(11) 0.47939(4) 0.0313(3) Uani 1 1 d . . .
O1 O 0.36491(16) -0.0545(2) 0.42171(8) 0.0367(4) Uani 1 1 d . . .
O3 O 0.58926(16) -0.0106(3) 0.38212(7) 0.0404(5) Uani 1 1 d . . .
O5 O 0.00666(17) 0.1151(2) 0.43370(8) 0.0349(4) Uani 1 1 d D . .
O4 O 0.22474(15) 0.1827(2) 0.53694(8) 0.0354(4) Uani 1 1 d D . .
C2 C 0.3944(2) 0.0526(3) 0.30567(10) 0.0260(5) Uani 1 1 d . . .
C1 C 0.2823(2) -0.0280(3) 0.28302(11) 0.0354(6) Uani 1 1 d . . .
H1 H 0.2209 -0.0902 0.3074 0.042 Uiso 1 1 calc R . .
O2 O 0.45081(18) 0.2311(2) 0.40650(9) 0.0481(5) Uani 1 1 d . . .
N2 N 0.2783(2) 0.0000(3) 0.21898(10) 0.0435(6) Uani 1 1 d . . .
H2 H 0.2165 -0.0391 0.1940 0.052 Uiso 1 1 calc R . .
N1 N 0.3809(2) 0.0957(3) 0.19775(9) 0.0440(6) Uani 1 1 d . . .
C3 C 0.4514(2) 0.1278(3) 0.25073(11) 0.0361(6) Uani 1 1 d . . .
H3 H 0.5294 0.1926 0.2513 0.043 Uiso 1 1 calc R . .
H4A H 0.1637 0.2157 0.5600 0.056(9) Uiso 1 1 d RD . .
H5A H 0.0535 0.2040 0.4316 0.063(10) Uiso 1 1 d RD . .
H4B H 0.2790 0.1480 0.5620 0.072(11) Uiso 1 1 d RD . .
H5B H -0.0366 0.1102 0.3985 0.060(10) Uiso 1 1 d RD . .

loop_
_atom_site_aniso_label
_atom_site_aniso_U_11
_atom_site_aniso_U_22
_atom_site_aniso_U_33
_atom_site_aniso_U_23
_atom_site_aniso_U_13
_atom_site_aniso_U_12
S1 0.0233(3) 0.0288(4) 0.0243(3) 0.0003(2) 0.0023(2) -0.0006(2)
Na1 0.0291(5) 0.0322(5) 0.0327(5) 0.0015(4) 0.0039(4) 0.0012(4)
O1 0.0307(8) 0.0435(10) 0.0358(9) 0.0089(7) 0.0096(7) -0.0017(7)
O3 0.0234(9) 0.0664(12) 0.0314(9) 0.0097(8) 0.0017(7) 0.0074(9)
O5 0.0381(9) 0.0345(9) 0.0322(9) 0.0041(7) -0.0055(7) -0.0024(8)
O4 0.0294(9) 0.0422(10) 0.0346(9) 0.0017(7) -0.0012(8) 0.0045(7)
C2 0.0249(12) 0.0237(11) 0.0293(12) 0.0003(9) -0.0004(9) 0.0034(9)
C1 0.0287(13) 0.0415(14) 0.0359(13) 0.0005(11) -0.0016(10) -0.0042(11)
O2 0.0666(12) 0.0363(10) 0.0413(11) -0.0122(8) 0.0026(9) -0.0055(9)
N2 0.0323(12) 0.0624(15) 0.0357(11) -0.0062(11) -0.0093(9) -0.0030(11)
N1 0.0393(12) 0.0619(14) 0.0309(12) 0.0060(10) -0.0016(9) 0.0030(11)
C3 0.0302(13) 0.0447(14) 0.0334(13) 0.0065(11) 0.0012(10) -0.0010(11)

loop_
_atom_type_symbol
_atom_type_description
_atom_type_scat_dispersion_real
_atom_type_scat_dispersion_imag
_atom_type_scat_source
C C 0.0033 0.0016 'International Tables Vol C Tables 4.2.6.8 and 6.1.1.4'
H H 0.0000 0.0000 'International Tables Vol C Tables 4.2.6.8 and 6.1.1.4'
O O 0.0106 0.0060 'International Tables Vol C Tables 4.2.6.8 and 6.1.1.4'
S S 0.1246 0.1234 'International Tables Vol C Tables 4.2.6.8 and 6.1.1.4'
N N 0.0061 0.0033 'International Tables Vol C Tables 4.2.6.8 and 6.1.1.4'
Na Na 0.0362 0.0249 'International Tables Vol C Tables 4.2.6.8 and 6.1.1.4'

loop_
_geom_angle_atom_site_label_1
_geom_angle_atom_site_label_2
_geom_angle_atom_site_label_3
_geom_angle
_geom_angle_site_symmetry_1
_geom_angle_site_symmetry_3
_geom_angle_publ_flag
O2 S1 O1 114.18(10) . . ?
O2 S1 O3 111.69(12) . . ?
O1 S1 O3 112.15(11) . . ?
O2 S1 C2 107.02(11) . . ?
O1 S1 C2 105.89(10) . . ?
O3 S1 C2 105.18(10) . . ?
O1 Na1 O2 98.45(7) . 8_655 ?
O1 Na1 O5 107.22(7) . . ?
O2 Na1 O5 81.10(7) 8_655 . ?
O1 Na1 O4 85.25(6) . 8_655 ?
O2 Na1 O4 93.67(7) 8_655 8_655 ?
O5 Na1 O4 167.00(7) . 8_655 ?
O1 Na1 O5 163.58(7) . 5_556 ?
O2 Na1 O5 94.29(7) 8_655 5_556 ?
O5 Na1 O5 84.90(6) . 5_556 ?
O4 Na1 O5 83.64(6) 8_655 5_556 ?
O1 Na1 O4 86.62(6) . . ?
O2 Na1 O4 159.78(7) 8_655 . ?
O5 Na1 O4 78.70(6) . . ?
O4 Na1 O4 106.30(6) 8_655 . ?
O5 Na1 O4 84.94(6) 5_556 . ?
O1 Na1 Na1 149.07(6) . 5_556 ?
O2 Na1 Na1 87.04(6) 8_655 5_556 ?
O5 Na1 Na1 43.30(4) . 5_556 ?
O4 Na1 Na1 124.97(6) 8_655 5_556 ?
O5 Na1 Na1 41.59(4) 5_556 5_556 ?
O4 Na1 Na1 78.97(5) . 5_556 ?
S1 O1 Na1 147.22(11) . . ?
Na1 O5 Na1 95.10(6) . 5_556 ?
Na1 O4 Na1 120.98(7) 8_665 . ?
C1 C2 C3 104.6(2) . . ?
C1 C2 S1 127.06(18) . . ?
C3 C2 S1 128.30(17) . . ?
N2 C1 C2 106.6(2) . . ?
S1 O2 Na1 141.46(12) . 8_665 ?
C1 N2 N1 112.9(2) . . ?
C3 N1 N2 104.12(19) . . ?
N1 C3 C2 111.7(2) . . ?

loop_
_geom_bond_atom_site_label_1
_geom_bond_atom_site_label_2
_geom_bond_distance
_geom_bond_site_symmetry_2
_geom_bond_publ_flag
S1 O2 1.4407(19) . ?
S1 O1 1.4418(16) . ?
S1 O3 1.4593(18) . ?
S1 C2 1.744(2) . ?
Na1 O1 2.3620(18) . ?
Na1 O2 2.373(2) 8_655 ?
Na1 O5 2.3866(19) . ?
Na1 O4 2.4627(19) 8_655 ?
Na1 O5 2.4658(19) 5_556 ?
Na1 O4 2.482(2) . ?
Na1 Na1 3.5809(19) 5_556 ?
O5 Na1 2.4658(19) 5_556 ?
O4 Na1 2.4627(19) 8_665 ?
C2 C1 1.366(3) . ?
C2 C3 1.397(3) . ?
C1 N2 1.337(3) . ?
O2 Na1 2.373(2) 8_665 ?
N2 N1 1.343(3) . ?
N1 C3 1.322(3) . ?
